data_7054435
loop_
_publ_author_name
'Vishnoi, Pratap'
'Sen, Saumik'
'Patwari, G. Naresh'
'Murugavel, Ramaswamy'

_publ_section_title
;
 Charge transfer aided selective sensing and capture of picric acid by
 triphenylbenzenes
;
_journal_issue 2
_journal_name_full 'New J. Chem.'
_journal_page_first 886
_journal_paper_doi 10.1039/C4NJ01093K
_journal_volume 39
_journal_year 2015
_chemical_formula_sum 'C48 H42 N12 O21'
_chemical_formula_weight 1122.94
_chemical_name_systematic
;
 ?
;
_space_group_IT_number 2
_symmetry_cell_setting triclinic
_symmetry_space_group_name_Hall '-P 1'
_symmetry_space_group_name_H-M 'P -1'
_atom_sites_solution_hydrogens geom
_atom_sites_solution_primary direct
_atom_sites_solution_secondary difmap
_audit_creation_method SHELXL-97
_cell_angle_alpha 102.357(5)
_cell_angle_beta 98.189(5)
_cell_angle_gamma 100.935(4)
_cell_formula_units_Z 2
_cell_length_a 10.766(3)
_cell_length_b 13.960(5)
_cell_length_c 17.294(6)
_cell_measurement_reflns_used 3237
_cell_measurement_temperature 150(2)
_cell_measurement_theta_max 25.3
_cell_measurement_theta_min 2.7
_cell_volume 2447.0(14)
_computing_cell_refinement 'CrystalClear-SM Expert 2.0 r4'
_computing_data_collection 'CrystalClear-SM Expert 2.0 r4 (Rigaku, 2009)'
_computing_data_reduction 'CrystalClear-SM Expert 2.0 r4'
_computing_molecular_graphics 'CrystalStructure 4.0 (Rigaku, 2010)'
_computing_publication_material 'CrystalStructure 4.0'
_computing_structure_refinement 'SHELXL-97 (Sheldrick, 1997)'
_computing_structure_solution 'SHELXL-97 (Sheldrick, 1997)'
_diffrn_ambient_temperature 150(2)
_diffrn_measured_fraction_theta_full 0.991
_diffrn_measured_fraction_theta_max 0.991
_diffrn_measurement_device_type 'Rigaku Saturn724+ (2x2 bin mode)'
_diffrn_measurement_method "'profile data from \w-scans'"
_diffrn_radiation_monochromator graphite
_diffrn_radiation_source 'fine-focus sealed tube'
_diffrn_radiation_type MoK\a
_diffrn_radiation_wavelength 0.71075
_diffrn_reflns_av_R_equivalents 0.0354
_diffrn_reflns_av_sigmaI/netI 0.0521
_diffrn_reflns_limit_h_max 12
_diffrn_reflns_limit_h_min -12
_diffrn_reflns_limit_k_max 14
_diffrn_reflns_limit_k_min -16
_diffrn_reflns_limit_l_max 20
_diffrn_reflns_limit_l_min -20
_diffrn_reflns_number 18789
_diffrn_reflns_theta_full 25.00
_diffrn_reflns_theta_max 25.00
_diffrn_reflns_theta_min 2.52
_exptl_absorpt_coefficient_mu 0.122
_exptl_absorpt_correction_T_max 1.000
_exptl_absorpt_correction_T_min 0.832
_exptl_absorpt_correction_type multi-scan
_exptl_absorpt_process_details 'NUMABS (Rigaku, 1999)'
_exptl_crystal_colour yellow
_exptl_crystal_density_diffrn 1.524
_exptl_crystal_density_method 'not measured'
_exptl_crystal_description block
_exptl_crystal_F_000 1164
_exptl_crystal_size_max 0.14
_exptl_crystal_size_mid 0.06
_exptl_crystal_size_min 0.02
_refine_diff_density_max 0.331
_refine_diff_density_min -0.264
_refine_diff_density_rms 0.057
_refine_ls_extinction_method none
_refine_ls_goodness_of_fit_ref 1.087
_refine_ls_hydrogen_treatment mixed
_refine_ls_matrix_type full
_refine_ls_number_parameters 730
_refine_ls_number_reflns 8546
_refine_ls_number_restraints 0
_refine_ls_restrained_S_all 1.087
_refine_ls_R_factor_all 0.0852
_refine_ls_R_factor_gt 0.0662
_refine_ls_shift/su_max 0.000
_refine_ls_shift/su_mean 0.000
_refine_ls_structure_factor_coef Fsqd
_refine_ls_weighting_details 'calc w=1/[\s^2^(Fo^2^)+(0.0663P)^2^+1.5798P] where P=(Fo^2^+2Fc^2^)/3'
_refine_ls_weighting_scheme calc
_refine_ls_wR_factor_gt 0.1486
_refine_ls_wR_factor_ref 0.1631
_reflns_number_gt 6702
_reflns_number_total 8546
_reflns_threshold_expression >2sigma(I)
_cod_data_source_file c4nj01093k2.cif
_cod_data_source_block 2_[(N,N)Me2]3TAPB-PA
_cod_depositor_comments
;
The following automatic conversions were performed:

'_exptl_absorpt_correction_type' value 'Multi-scan' changed to
'multi-scan' according to
/usr/data/users/saulius/crontab/automatic-downloads/rss-feeds/RSC/lib/dictionaries/cif_core.dic
dictionary named 'cif_core.dic' version 2.4.2 from 2011-04-26.

Automatic conversion script
Id: cif_fix_values 2827 2014-09-09 07:05:25Z andrius 

 Adding full bibliography for 7054434--7054435.cif.
;
_cod_original_sg_symbol_H-M P-1
_cod_database_code 7054435

loop_
_symmetry_equiv_pos_as_xyz
'x, y, z'
'-x, -y, -z'

loop_
_atom_site_label
_atom_site_type_symbol
_atom_site_fract_x
_atom_site_fract_y
_atom_site_fract_z
_atom_site_U_iso_or_equiv
_atom_site_adp_type
_atom_site_occupancy
_atom_site_symmetry_multiplicity
_atom_site_calc_flag
_atom_site_refinement_flags
O1 O 0.3269(2) 0.49937(15) -0.44357(12) 0.0352(5) Uani 1 1 d .
O2 O 0.2008(2) 0.64823(16) -0.45552(13) 0.0435(6) Uani 1 1 d .
O3 O 0.0253(2) 0.59180(17) -0.54567(14) 0.0424(6) Uani 1 1 d .
O4 O 0.0740(2) 0.42038(18) -0.80591(14) 0.0480(6) Uani 1 1 d .
O5 O 0.1539(2) 0.28841(18) -0.81160(14) 0.0497(6) Uani 1 1 d .
O6 O 0.4643(2) 0.36372(19) -0.46714(13) 0.0461(6) Uani 1 1 d .
O7 O 0.4725(2) 0.29181(18) -0.58859(14) 0.0470(6) Uani 1 1 d .
O8 O 1.2193(2) 0.04659(16) -0.00484(13) 0.0358(5) Uani 1 1 d .
O9 O 1.2379(2) -0.08810(18) -0.14320(13) 0.0439(6) Uani 1 1 d .
O10 O 1.2206(2) -0.23261(17) -0.11350(14) 0.0440(6) Uani 1 1 d .
O11 O 1.5810(3) -0.2234(2) 0.0967(2) 0.0787(10) Uani 1 1 d .
O12 O 1.6108(2) -0.1109(2) 0.20938(17) 0.0574(7) Uani 1 1 d .
O13 O 1.3591(2) 0.14859(19) 0.22429(14) 0.0500(6) Uani 1 1 d .
O14 O 1.3624(3) 0.20858(18) 0.11814(17) 0.0558(7) Uani 1 1 d .
O15 O 1.1825(2) 0.78847(17) 0.42933(13) 0.0389(5) Uani 1 1 d .
O16 O 1.3096(2) 0.6989(2) 0.32527(16) 0.0571(8) Uani 1 1 d .
O17 O 1.5028(3) 0.7798(2) 0.33087(17) 0.0653(8) Uani 1 1 d .
O18 O 1.7648(3) 0.9544(2) 0.5835(2) 0.0749(9) Uani 1 1 d .
O19 O 1.6792(3) 1.0302(2) 0.67808(18) 0.0719(9) Uani 1 1 d .
O20 O 1.2276(3) 0.9114(2) 0.66843(15) 0.0605(7) Uani 1 1 d .
O21 O 1.1010(2) 0.88993(18) 0.55438(14) 0.0451(6) Uani 1 1 d .
N1 N 1.0380(2) 0.04986(17) -0.13084(14) 0.0252(5) Uani 1 1 d .
N2 N 0.9258(2) 0.78046(17) 0.39434(14) 0.0252(5) Uani 1 1 d .
N3 N 0.3204(2) 0.61081(17) -0.29678(14) 0.0249(5) Uani 1 1 d .
N4 N 0.1367(2) 0.58904(18) -0.51805(15) 0.0326(6) Uani 1 1 d .
N5 N 0.1353(2) 0.3681(2) -0.77430(15) 0.0345(6) Uani 1 1 d .
N6 N 0.4275(2) 0.34701(18) -0.54018(15) 0.0307(6) Uani 1 1 d .
N7 N 1.2569(2) -0.1396(2) -0.09507(16) 0.0331(6) Uani 1 1 d .
N8 N 1.5616(3) -0.1470(2) 0.1375(2) 0.0487(8) Uani 1 1 d .
N9 N 1.3641(2) 0.1403(2) 0.15183(18) 0.0386(7) Uani 1 1 d .
N10 N 1.4057(3) 0.7634(2) 0.35999(17) 0.0379(7) Uani 1 1 d .
N11 N 1.6702(3) 0.9724(2) 0.6120(2) 0.0558(9) Uani 1 1 d .
N12 N 1.2076(3) 0.89686(19) 0.59413(16) 0.0373(6) Uani 1 1 d .
C1 C 0.8152(3) 0.3902(2) -0.03307(17) 0.0238(6) Uani 1 1 d .
C2 C 0.8496(3) 0.4522(2) 0.04565(17) 0.0245(6) Uani 1 1 d .
H2 H 0.9068 0.4354 0.0851 0.029 Uiso 1 1 calc R
C3 C 0.8012(3) 0.5379(2) 0.06689(17) 0.0238(6) Uani 1 1 d .
C4 C 0.7162(3) 0.5612(2) 0.00889(17) 0.0253(6) Uani 1 1 d .
H4 H 0.6835 0.6199 0.0231 0.030 Uiso 1 1 calc R
C5 C 0.6779(3) 0.5003(2) -0.06956(17) 0.0250(6) Uani 1 1 d .
C6 C 0.7288(3) 0.4155(2) -0.08953(17) 0.0249(6) Uani 1 1 d .
H6 H 0.7042 0.3739 -0.1429 0.030 Uiso 1 1 calc R
C7 C 0.8694(3) 0.2991(2) -0.05608(16) 0.0226(6) Uani 1 1 d .
C8 C 0.9803(3) 0.2881(2) -0.00987(17) 0.0260(6) Uani 1 1 d .
H8 H 1.0201 0.3380 0.0384 0.031 Uiso 1 1 calc R
C9 C 1.0345(3) 0.2060(2) -0.03255(17) 0.0268(6) Uani 1 1 d .
H9 H 1.1103 0.1999 -0.0003 0.032 Uiso 1 1 calc R
C10 C 0.9763(3) 0.1335(2) -0.10273(17) 0.0232(6) Uani 1 1 d .
C11 C 0.8645(3) 0.1410(2) -0.14907(17) 0.0276(6) Uani 1 1 d .
H11 H 0.8241 0.0901 -0.1967 0.033 Uiso 1 1 calc R
C12 C 0.8117(3) 0.2231(2) -0.12569(17) 0.0275(6) Uani 1 1 d .
H12 H 0.7347 0.2278 -0.1576 0.033 Uiso 1 1 calc R
C13 C 0.9506(3) -0.0522(2) -0.1468(2) 0.0391(8) Uani 1 1 d .
H13A H 0.9975 -0.1040 -0.1647 0.059 Uiso 1 1 calc R
H13B H 0.8762 -0.0583 -0.1889 0.059 Uiso 1 1 calc R
H13C H 0.9209 -0.0611 -0.0972 0.059 Uiso 1 1 calc R
C14 C 1.0895(3) 0.0626(3) -0.2051(2) 0.0425(8) Uani 1 1 d .
H14A H 1.1307 0.0073 -0.2235 0.064 Uiso 1 1 calc R
H14B H 1.1529 0.1269 -0.1926 0.064 Uiso 1 1 calc R
H14C H 1.0185 0.0619 -0.2476 0.064 Uiso 1 1 calc R
C15 C 0.8353(3) 0.6020(2) 0.15112(17) 0.0245(6) Uani 1 1 d .
C16 C 0.9595(3) 0.6222(2) 0.19689(17) 0.0242(6) Uani 1 1 d .
H16 H 1.0244 0.5955 0.1737 0.029 Uiso 1 1 calc R
C17 C 0.9895(3) 0.6808(2) 0.27588(17) 0.0246(6) Uani 1 1 d .
H17 H 1.0742 0.6942 0.3065 0.029 Uiso 1 1 calc R
C18 C 0.8943(3) 0.7192(2) 0.30933(17) 0.0246(6) Uani 1 1 d .
C19 C 0.7710(3) 0.7012(2) 0.26499(17) 0.0267(6) Uani 1 1 d .
H19 H 0.7066 0.7284 0.2883 0.032 Uiso 1 1 calc R
C20 C 0.7424(3) 0.6432(2) 0.18659(18) 0.0263(6) Uani 1 1 d .
H20 H 0.6578 0.6311 0.1561 0.032 Uiso 1 1 calc R
C21 C 0.9210(3) 0.8879(2) 0.3992(2) 0.0376(8) Uani 1 1 d .
H21A H 0.9423 0.9260 0.4559 0.056 Uiso 1 1 calc R
H21B H 0.8342 0.8912 0.3754 0.056 Uiso 1 1 calc R
H21C H 0.9834 0.9170 0.3697 0.056 Uiso 1 1 calc R
C22 C 0.8381(3) 0.7369(2) 0.44489(19) 0.0338(7) Uani 1 1 d .
H22A H 0.8614 0.7788 0.5003 0.051 Uiso 1 1 calc R
H22B H 0.8472 0.6683 0.4447 0.051 Uiso 1 1 calc R
H22C H 0.7486 0.7352 0.4225 0.051 Uiso 1 1 calc R
C23 C 0.5838(3) 0.5257(2) -0.12919(17) 0.0242(6) Uani 1 1 d .
C24 C 0.4952(3) 0.5813(2) -0.10357(17) 0.0264(6) Uani 1 1 d .
H24 H 0.4940 0.6011 -0.0476 0.032 Uiso 1 1 calc R
C25 C 0.4097(3) 0.6080(2) -0.15780(17) 0.0258(6) Uani 1 1 d .
H25 H 0.3505 0.6460 -0.1393 0.031 Uiso 1 1 calc R
C26 C 0.4104(3) 0.5793(2) -0.23933(17) 0.0240(6) Uani 1 1 d .
C27 C 0.4923(3) 0.5216(2) -0.26773(17) 0.0264(6) Uani 1 1 d .
H27 H 0.4898 0.4999 -0.3240 0.032 Uiso 1 1 calc R
C28 C 0.5789(3) 0.4954(2) -0.21267(17) 0.0257(6) Uani 1 1 d .
H28 H 0.6362 0.4560 -0.2320 0.031 Uiso 1 1 calc R
C29 C 0.1826(3) 0.5708(2) -0.29341(19) 0.0330(7) Uani 1 1 d .
H29A H 0.1263 0.5930 -0.3323 0.050 Uiso 1 1 calc R
H29B H 0.1675 0.5962 -0.2390 0.050 Uiso 1 1 calc R
H29C H 0.1638 0.4970 -0.3067 0.050 Uiso 1 1 calc R
C30 C 0.3482(3) 0.7229(2) -0.28388(18) 0.0305(7) Uani 1 1 d .
H30A H 0.2872 0.7408 -0.3230 0.046 Uiso 1 1 calc R
H30B H 0.4363 0.7473 -0.2911 0.046 Uiso 1 1 calc R
H30C H 0.3393 0.7539 -0.2291 0.046 Uiso 1 1 calc R
C31 C 0.2873(3) 0.4718(2) -0.51851(17) 0.0267(6) Uani 1 1 d .
C32 C 0.1929(3) 0.5126(2) -0.56207(17) 0.0263(6) Uani 1 1 d .
C33 C 0.1461(3) 0.4811(2) -0.64352(17) 0.0278(6) Uani 1 1 d .
H33 H 0.0862 0.5123 -0.6687 0.033 Uiso 1 1 calc R
C34 C 0.1878(3) 0.4027(2) -0.68836(17) 0.0286(7) Uani 1 1 d .
C35 C 0.2776(3) 0.3589(2) -0.65338(17) 0.0269(6) Uani 1 1 d .
H35 H 0.3052 0.3053 -0.6851 0.032 Uiso 1 1 calc R
C36 C 0.3271(3) 0.3933(2) -0.57198(17) 0.0246(6) Uani 1 1 d .
C37 C 1.3013(3) 0.0050(2) 0.02440(18) 0.0293(7) Uani 1 1 d .
C38 C 1.3260(3) -0.0899(2) -0.01428(18) 0.0297(7) Uani 1 1 d .
C39 C 1.4082(3) -0.1391(2) 0.02166(19) 0.0337(7) Uani 1 1 d .
H39 H 1.4192 -0.2022 -0.0067 0.040 Uiso 1 1 calc R
C40 C 1.4749(3) -0.0949(2) 0.1001(2) 0.0357(7) Uani 1 1 d .
C41 C 1.4586(3) -0.0044(2) 0.14232(19) 0.0349(7) Uani 1 1 d .
H41 H 1.5033 0.0244 0.1963 0.042 Uiso 1 1 calc R
C42 C 1.3772(3) 0.0435(2) 0.10563(18) 0.0310(7) Uani 1 1 d .
C43 C 1.2921(3) 0.8290(2) 0.47067(18) 0.0290(7) Uani 1 1 d .
C44 C 1.4104(3) 0.8228(2) 0.44172(18) 0.0298(7) Uani 1 1 d .
C45 C 1.5306(3) 0.8691(2) 0.4862(2) 0.0360(7) Uani 1 1 d .
H45 H 1.6049 0.8633 0.4634 0.043 Uiso 1 1 calc R
C46 C 1.5430(3) 0.9244(2) 0.5646(2) 0.0387(8) Uani 1 1 d .
C47 C 1.4364(3) 0.9331(2) 0.59900(19) 0.0378(8) Uani 1 1 d .
H47 H 1.4462 0.9704 0.6532 0.045 Uiso 1 1 calc R
C48 C 1.3161(3) 0.8873(2) 0.55393(18) 0.0306(7) Uani 1 1 d .
H3W H 0.3330 0.5774 -0.3515 0.080 Uiso 1 1 d .
H2W H 1.0210 0.7848 0.4199 0.080 Uiso 1 1 d .
H1W H 1.1095 0.0443 -0.0882 0.080 Uiso 1 1 d .

loop_
_atom_site_aniso_label
_atom_site_aniso_U_11
_atom_site_aniso_U_22
_atom_site_aniso_U_33
_atom_site_aniso_U_23
_atom_site_aniso_U_13
_atom_site_aniso_U_12
O1 0.0482(13) 0.0386(12) 0.0195(11) 0.0050(9) -0.0002(10) 0.0193(10)
O2 0.0573(15) 0.0384(13) 0.0285(13) -0.0022(10) -0.0079(11) 0.0198(11)
O3 0.0371(13) 0.0483(14) 0.0420(14) 0.0045(11) 0.0004(11) 0.0227(11)
O4 0.0598(15) 0.0569(15) 0.0272(13) 0.0068(11) -0.0095(11) 0.0299(13)
O5 0.0630(16) 0.0494(15) 0.0319(14) -0.0028(11) -0.0031(12) 0.0251(13)
O6 0.0560(15) 0.0635(16) 0.0241(13) 0.0079(11) -0.0006(11) 0.0361(13)
O7 0.0574(15) 0.0586(15) 0.0329(13) 0.0068(11) 0.0077(11) 0.0384(13)
O8 0.0386(12) 0.0375(12) 0.0323(12) 0.0070(10) 0.0012(10) 0.0172(10)
O9 0.0564(15) 0.0504(14) 0.0295(13) 0.0135(11) 0.0045(11) 0.0224(12)
O10 0.0534(15) 0.0359(13) 0.0420(14) 0.0035(11) 0.0106(12) 0.0145(11)
O11 0.097(2) 0.081(2) 0.073(2) 0.0236(18) 0.0010(18) 0.062(2)
O12 0.0497(15) 0.0792(19) 0.0488(17) 0.0332(15) -0.0010(13) 0.0162(14)
O13 0.0427(14) 0.0641(17) 0.0328(14) -0.0049(12) 0.0026(11) 0.0094(12)
O14 0.0667(17) 0.0340(14) 0.0624(18) 0.0085(13) 0.0117(14) 0.0056(12)
O15 0.0310(12) 0.0499(14) 0.0283(12) -0.0024(10) 0.0014(10) 0.0081(10)
O16 0.0397(14) 0.0619(17) 0.0497(16) -0.0228(13) 0.0033(12) 0.0092(13)
O17 0.0570(17) 0.077(2) 0.0581(18) 0.0034(15) 0.0311(15) 0.0055(14)
O18 0.0363(15) 0.072(2) 0.100(3) 0.0167(18) -0.0171(16) 0.0026(14)
O19 0.074(2) 0.0642(19) 0.0515(19) 0.0075(15) -0.0320(15) -0.0072(15)
O20 0.084(2) 0.0790(19) 0.0242(14) 0.0068(12) 0.0147(13) 0.0357(16)
O21 0.0434(14) 0.0579(15) 0.0343(14) 0.0046(11) 0.0064(11) 0.0205(12)
N1 0.0279(12) 0.0248(12) 0.0239(13) 0.0057(10) 0.0058(10) 0.0076(10)
N2 0.0333(13) 0.0238(12) 0.0189(12) 0.0052(10) 0.0060(10) 0.0069(10)
N3 0.0264(12) 0.0266(12) 0.0203(13) 0.0043(10) -0.0007(10) 0.0078(10)
N4 0.0389(15) 0.0308(14) 0.0281(15) 0.0059(11) 0.0022(12) 0.0127(12)
N5 0.0372(15) 0.0381(15) 0.0235(14) 0.0022(12) -0.0029(11) 0.0101(12)
N6 0.0353(14) 0.0322(14) 0.0250(14) 0.0079(11) 0.0022(11) 0.0103(11)
N7 0.0358(14) 0.0389(15) 0.0297(15) 0.0080(12) 0.0105(12) 0.0181(12)
N8 0.0463(17) 0.059(2) 0.048(2) 0.0261(16) 0.0051(15) 0.0201(15)
N9 0.0273(14) 0.0381(16) 0.0415(18) -0.0002(13) 0.0023(12) 0.0004(12)
N10 0.0395(16) 0.0406(16) 0.0363(16) 0.0059(13) 0.0102(14) 0.0176(13)
N11 0.048(2) 0.0453(19) 0.061(2) 0.0156(17) -0.0227(17) 0.0009(15)
N12 0.0535(18) 0.0335(14) 0.0251(15) 0.0031(11) 0.0070(13) 0.0157(13)
C1 0.0239(14) 0.0255(14) 0.0214(15) 0.0050(11) 0.0028(12) 0.0060(11)
C2 0.0236(14) 0.0291(15) 0.0208(15) 0.0077(12) 0.0027(12) 0.0059(12)
C3 0.0229(14) 0.0260(14) 0.0209(15) 0.0046(12) 0.0017(12) 0.0049(12)
C4 0.0265(15) 0.0240(14) 0.0235(15) 0.0035(12) 0.0020(12) 0.0058(12)
C5 0.0242(14) 0.0293(15) 0.0205(15) 0.0065(12) 0.0027(12) 0.0047(12)
C6 0.0251(14) 0.0304(15) 0.0171(14) 0.0032(11) -0.0005(12) 0.0072(12)
C7 0.0239(14) 0.0258(14) 0.0189(14) 0.0072(11) 0.0026(11) 0.0062(11)
C8 0.0279(15) 0.0280(15) 0.0184(15) 0.0004(11) -0.0020(12) 0.0086(12)
C9 0.0242(14) 0.0313(16) 0.0232(15) 0.0060(12) -0.0019(12) 0.0074(12)
C10 0.0255(14) 0.0222(14) 0.0235(15) 0.0067(11) 0.0064(12) 0.0066(11)
C11 0.0314(16) 0.0261(15) 0.0218(15) 0.0024(12) -0.0002(12) 0.0061(12)
C12 0.0259(15) 0.0327(16) 0.0222(15) 0.0047(12) -0.0004(12) 0.0091(12)
C13 0.0363(17) 0.0246(16) 0.053(2) 0.0035(15) 0.0100(16) 0.0041(13)
C14 0.051(2) 0.055(2) 0.0356(19) 0.0214(16) 0.0222(17) 0.0248(17)
C15 0.0269(15) 0.0238(14) 0.0228(15) 0.0071(12) 0.0015(12) 0.0065(12)
C16 0.0281(15) 0.0251(14) 0.0202(15) 0.0050(11) 0.0052(12) 0.0083(12)
C17 0.0232(14) 0.0283(15) 0.0210(15) 0.0064(12) 0.0015(12) 0.0048(12)
C18 0.0295(15) 0.0222(14) 0.0190(14) 0.0033(11) 0.0003(12) 0.0033(12)
C19 0.0288(15) 0.0269(15) 0.0262(16) 0.0065(12) 0.0049(13) 0.0113(12)
C20 0.0233(14) 0.0254(15) 0.0286(16) 0.0060(12) -0.0017(12) 0.0071(12)
C21 0.053(2) 0.0249(16) 0.0329(18) 0.0028(13) 0.0063(16) 0.0105(14)
C22 0.0366(17) 0.0362(17) 0.0304(17) 0.0088(14) 0.0103(14) 0.0092(14)
C23 0.0233(14) 0.0236(14) 0.0230(15) 0.0049(11) 0.0001(12) 0.0034(11)
C24 0.0314(15) 0.0299(15) 0.0176(14) 0.0052(12) 0.0027(12) 0.0081(12)
C25 0.0285(15) 0.0280(15) 0.0200(15) 0.0032(12) 0.0030(12) 0.0087(12)
C26 0.0233(14) 0.0268(14) 0.0204(15) 0.0057(11) -0.0024(11) 0.0072(12)
C27 0.0303(15) 0.0308(15) 0.0166(14) 0.0024(12) 0.0023(12) 0.0088(12)
C28 0.0269(15) 0.0300(15) 0.0223(15) 0.0051(12) 0.0054(12) 0.0123(12)
C29 0.0249(15) 0.0376(17) 0.0333(18) 0.0073(14) -0.0003(13) 0.0051(13)
C30 0.0383(17) 0.0293(16) 0.0233(16) 0.0073(12) 0.0009(13) 0.0094(13)
C31 0.0311(16) 0.0257(15) 0.0224(16) 0.0069(12) 0.0038(13) 0.0046(12)
C32 0.0274(15) 0.0270(15) 0.0232(15) 0.0051(12) 0.0012(12) 0.0074(12)
C33 0.0288(15) 0.0302(15) 0.0245(16) 0.0079(12) 0.0029(12) 0.0071(12)
C34 0.0299(16) 0.0313(16) 0.0211(15) 0.0026(12) 0.0002(12) 0.0063(13)
C35 0.0263(15) 0.0288(15) 0.0250(16) 0.0047(12) 0.0049(12) 0.0071(12)
C36 0.0260(15) 0.0284(15) 0.0196(15) 0.0063(12) 0.0009(12) 0.0089(12)
C37 0.0297(15) 0.0325(16) 0.0281(16) 0.0099(13) 0.0089(13) 0.0078(13)
C38 0.0320(16) 0.0333(16) 0.0263(16) 0.0077(13) 0.0064(13) 0.0127(13)
C39 0.0352(17) 0.0361(17) 0.0353(18) 0.0133(14) 0.0110(15) 0.0128(14)
C40 0.0282(16) 0.0475(19) 0.0364(19) 0.0195(15) 0.0035(14) 0.0126(14)
C41 0.0289(16) 0.0460(19) 0.0278(17) 0.0128(14) 0.0026(13) 0.0019(14)
C42 0.0311(16) 0.0325(16) 0.0270(17) 0.0069(13) 0.0032(13) 0.0041(13)
C43 0.0329(17) 0.0277(15) 0.0247(16) 0.0061(12) 0.0000(13) 0.0076(13)
C44 0.0328(16) 0.0288(15) 0.0267(16) 0.0058(13) 0.0006(13) 0.0095(13)
C45 0.0328(17) 0.0314(16) 0.044(2) 0.0127(14) 0.0010(15) 0.0087(14)
C46 0.0351(18) 0.0329(17) 0.042(2) 0.0113(15) -0.0112(15) 0.0040(14)
C47 0.055(2) 0.0278(16) 0.0254(17) 0.0064(13) -0.0086(15) 0.0076(15)
C48 0.0400(17) 0.0291(15) 0.0228(16) 0.0066(12) 0.0007(13) 0.0114(14)

loop_
_atom_type_symbol
_atom_type_description
_atom_type_scat_dispersion_real
_atom_type_scat_dispersion_imag
_atom_type_scat_source
C C 0.0033 0.0016 'International Tables Vol C Tables 4.2.6.8 and 6.1.1.4'
H H 0.0000 0.0000 'International Tables Vol C Tables 4.2.6.8 and 6.1.1.4'
N N 0.0061 0.0033 'International Tables Vol C Tables 4.2.6.8 and 6.1.1.4'
O O 0.0106 0.0060 'International Tables Vol C Tables 4.2.6.8 and 6.1.1.4'

loop_
_geom_angle_atom_site_label_1
_geom_angle_atom_site_label_2
_geom_angle_atom_site_label_3
_geom_angle
_geom_angle_site_symmetry_1
O1 O1 C31 0(10) 1
O8 O8 C37 0(10) 1
O9 O9 N7 0(10) 1
O15 O15 C43 0(10) 1
O21 O21 N12 0(10) 1
C10 N1 C13 113.6(2) .
C10 N1 C14 109.6(2) .
C13 N1 C14 110.1(2) .
C10 N1 H1W 112.9(2) .
C13 N1 H1W 100.4(2) .
C14 N1 H1W 110.0(2) .
C18 N2 C21 111.6(2) .
C18 N2 C22 111.6(2) .
C21 N2 C22 110.2(2) .
C18 N2 H2W 110.5(2) .
C21 N2 H2W 103.7(2) .
C22 N2 H2W 109.0(2) .
C26 N3 C29 112.0(2) .
C26 N3 C30 111.8(2) .
C29 N3 C30 110.4(2) .
C26 N3 H3W 105.0(2) .
C29 N3 H3W 106.3(2) .
C30 N3 H3W 111.1(2) .
O2 N4 O3 122.7(2) .
O2 N4 C32 119.4(2) .
O3 N4 C32 117.9(2) .
O5 N5 O4 123.4(3) .
O5 N5 C34 118.5(3) .
O4 N5 C34 118.0(3) .
O6 N6 O7 122.0(3) .
O6 N6 C36 120.0(2) .
O7 N6 C36 118.0(2) .
O9 N7 O9 0.00(18) 1
O9 N7 O10 122.7(3) 1
O9 N7 O10 122.7(3) .
O9 N7 C38 118.8(3) 1
O9 N7 C38 118.8(3) .
O10 N7 C38 118.6(3) .
O11 N8 O12 124.0(3) .
O11 N8 C40 118.6(3) .
O12 N8 C40 117.5(3) .
O14 N9 O13 124.1(3) .
O14 N9 C42 118.6(3) .
O13 N9 C42 117.3(3) .
O16 N10 O17 123.0(3) .
O16 N10 C44 119.7(3) .
O17 N10 C44 117.2(3) .
O19 N11 O18 123.1(3) .
O19 N11 C46 118.5(4) .
O18 N11 C46 118.4(3) .
O21 N12 O21 0.00(12) 1
O21 N12 O20 122.5(3) 1
O21 N12 O20 122.5(3) .
O21 N12 C48 120.0(3) 1
O21 N12 C48 120.0(3) .
O20 N12 C48 117.6(3) .
C6 C1 C2 118.3(3) .
C6 C1 C7 120.8(2) .
C2 C1 C7 120.9(2) .
C3 C2 C1 121.1(3) .
C3 C2 H2 119.5 .
C1 C2 H2 119.5 .
C4 C3 C2 119.0(3) .
C4 C3 C15 120.1(2) .
C2 C3 C15 120.8(3) .
C3 C4 C5 121.5(3) .
C3 C4 H4 119.2 .
C5 C4 H4 119.2 .
C6 C5 C4 118.3(3) .
C6 C5 C23 121.6(2) .
C4 C5 C23 120.0(2) .
C5 C6 C1 121.8(3) .
C5 C6 H6 119.1 .
C1 C6 H6 119.1 .
C8 C7 C12 117.6(2) .
C8 C7 C1 121.3(2) .
C12 C7 C1 121.1(2) .
C9 C8 C7 121.8(3) .
C9 C8 H8 119.1 .
C7 C8 H8 119.1 .
C10 C9 C8 118.9(3) .
C10 C9 H9 120.5 .
C8 C9 H9 120.5 .
C9 C10 C11 120.8(3) .
C9 C10 N1 119.6(2) .
C11 C10 N1 119.6(2) .
C10 C11 C12 119.6(3) .
C10 C11 H11 120.2 .
C12 C11 H11 120.2 .
C11 C12 C7 121.3(3) .
C11 C12 H12 119.3 .
C7 C12 H12 119.3 .
N1 C13 H13A 109.5 .
N1 C13 H13B 109.5 .
H13A C13 H13B 109.5 .
N1 C13 H13C 109.5 .
H13A C13 H13C 109.5 .
H13B C13 H13C 109.5 .
N1 C14 H14A 109.5 .
N1 C14 H14B 109.5 .
H14A C14 H14B 109.5 .
N1 C14 H14C 109.5 .
H14A C14 H14C 109.5 .
H14B C14 H14C 109.5 .
C20 C15 C16 118.1(3) .
C20 C15 C3 120.2(2) .
C16 C15 C3 121.6(2) .
C17 C16 C15 121.0(3) .
C17 C16 H16 119.5 .
C15 C16 H16 119.5 .
C18 C17 C16 119.2(3) .
C18 C17 H17 120.4 .
C16 C17 H17 120.4 .
C19 C18 C17 120.9(3) .
C19 C18 N2 119.9(2) .
C17 C18 N2 119.2(2) .
C20 C19 C18 119.4(3) .
C20 C19 H19 120.3 .
C18 C19 H19 120.3 .
C19 C20 C15 121.3(3) .
C19 C20 H20 119.3 .
C15 C20 H20 119.3 .
N2 C21 H21A 109.5 .
N2 C21 H21B 109.5 .
H21A C21 H21B 109.5 .
N2 C21 H21C 109.5 .
H21A C21 H21C 109.5 .
H21B C21 H21C 109.5 .
N2 C22 H22A 109.5 .
N2 C22 H22B 109.5 .
H22A C22 H22B 109.5 .
N2 C22 H22C 109.5 .
H22A C22 H22C 109.5 .
H22B C22 H22C 109.5 .
C24 C23 C28 117.2(3) .
C24 C23 C5 120.6(2) .
C28 C23 C5 122.2(2) .
C25 C24 C23 121.4(3) .
C25 C24 H24 119.3 .
C23 C24 H24 119.3 .
C24 C25 C26 119.7(3) .
C24 C25 H25 120.2 .
C26 C25 H25 120.2 .
C27 C26 C25 121.2(3) .
C27 C26 N3 119.7(2) .
C25 C26 N3 119.1(2) .
C26 C27 C28 118.9(3) .
C26 C27 H27 120.6 .
C28 C27 H27 120.6 .
C27 C28 C23 121.7(3) .
C27 C28 H28 119.2 .
C23 C28 H28 119.2 .
N3 C29 H29A 109.5 .
N3 C29 H29B 109.5 .
H29A C29 H29B 109.5 .
N3 C29 H29C 109.5 .
H29A C29 H29C 109.5 .
H29B C29 H29C 109.5 .
N3 C30 H30A 109.5 .
N3 C30 H30B 109.5 .
H30A C30 H30B 109.5 .
N3 C30 H30C 109.5 .
H30A C30 H30C 109.5 .
H30B C30 H30C 109.5 .
O1 C31 O1 0.0(3) 1
O1 C31 C36 124.2(3) 1
O1 C31 C36 124.2(3) .
O1 C31 C32 124.2(3) 1
O1 C31 C32 124.2(3) .
C36 C31 C32 111.6(2) .
C33 C32 C31 124.7(3) .
C33 C32 N4 115.6(3) .
C31 C32 N4 119.6(2) .
C32 C33 C34 118.7(3) .
C32 C33 H33 120.7 .
C34 C33 H33 120.7 .
C35 C34 C33 121.5(3) .
C35 C34 N5 120.2(3) .
C33 C34 N5 118.3(3) .
C34 C35 C36 119.4(3) .
C34 C35 H35 120.3 .
C36 C35 H35 120.3 .
C35 C36 C31 124.1(3) .
C35 C36 N6 116.2(2) .
C31 C36 N6 119.8(2) .
O8 C37 O8 0.0(2) 1
O8 C37 C38 125.3(3) 1
O8 C37 C38 125.3(3) .
O8 C37 C42 123.4(3) 1
O8 C37 C42 123.4(3) .
C38 C37 C42 111.1(3) .
C39 C38 N7 117.0(3) .
C39 C38 C37 124.5(3) .
N7 C38 C37 118.4(3) .
C38 C39 C40 119.0(3) .
C38 C39 H39 120.5 .
C40 C39 H39 120.5 .
C41 C40 C39 121.2(3) .
C41 C40 N8 120.1(3) .
C39 C40 N8 118.7(3) .
C42 C41 C40 119.0(3) .
C42 C41 H41 120.5 .
C40 C41 H41 120.5 .
C41 C42 C37 125.1(3) .
C41 C42 N9 117.5(3) .
C37 C42 N9 117.4(3) .
O15 C43 O15 0.0(3) 1
O15 C43 C44 124.0(3) 1
O15 C43 C44 124.0(3) .
O15 C43 C48 124.1(3) 1
O15 C43 C48 124.1(3) .
C44 C43 C48 111.9(3) .
C45 C44 C43 124.2(3) .
C45 C44 N10 116.0(3) .
C43 C44 N10 119.8(3) .
C44 C45 C46 119.4(3) .
C44 C45 H45 120.3 .
C46 C45 H45 120.3 .
C47 C46 C45 121.2(3) .
C47 C46 N11 119.3(3) .
C45 C46 N11 119.5(3) .
C48 C47 C46 119.1(3) .
C48 C47 H47 120.5 .
C46 C47 H47 120.5 .
C47 C48 C43 124.2(3) .
C47 C48 N12 116.6(3) .
C43 C48 N12 119.2(3) .

loop_
_geom_bond_atom_site_label_1
_geom_bond_atom_site_label_2
_geom_bond_distance
_geom_bond_site_symmetry_2
O1 O1 0.000(7) 1
O1 C31 1.256(3) .
O2 N4 1.232(3) .
O3 N4 1.238(3) .
O4 N5 1.232(3) .
O5 N5 1.228(3) .
O6 N6 1.226(3) .
O7 N6 1.230(3) .
O8 O8 0.000(7) 1
O8 C37 1.251(4) .
O9 O9 0.0000 1
O9 N7 1.231(3) .
O10 N7 1.239(3) .
O11 N8 1.218(4) .
O12 N8 1.234(4) .
O13 N9 1.243(4) .
O14 N9 1.220(4) .
O15 O15 0.000(5) 1
O15 C43 1.247(4) .
O16 N10 1.217(3) .
O17 N10 1.228(3) .
O18 N11 1.236(4) .
O19 N11 1.230(4) .
O20 N12 1.238(3) .
O21 O21 0.000(8) 1
O21 N12 1.226(3) .
N1 C10 1.479(3) .
N1 C13 1.497(4) .
N1 C14 1.500(4) .
N1 H1W 1.014(2) .
N2 C18 1.489(3) .
N2 C21 1.495(4) .
N2 C22 1.507(4) .
N2 H2W 1.042(2) .
N3 C26 1.481(3) .
N3 C29 1.497(4) .
N3 C30 1.497(4) .
N3 H3W 1.002(2) .
N4 C32 1.453(4) .
N5 C34 1.453(4) .
N6 C36 1.460(4) .
N7 O9 1.231(3) 1
N7 C38 1.442(4) .
N8 C40 1.451(4) .
N9 C42 1.459(4) .
N10 C44 1.466(4) .
N11 C46 1.447(4) .
N12 O21 1.226(3) 1
N12 C48 1.455(4) .
C1 C6 1.399(4) .
C1 C2 1.403(4) .
C1 C7 1.499(4) .
C2 C3 1.394(4) .
C2 H2 0.9500 .
C3 C4 1.393(4) .
C3 C15 1.491(4) .
C4 C5 1.396(4) .
C4 H4 0.9500 .
C5 C6 1.395(4) .
C5 C23 1.487(4) .
C6 H6 0.9500 .
C7 C8 1.393(4) .
C7 C12 1.397(4) .
C8 C9 1.390(4) .
C8 H8 0.9500 .
C9 C10 1.381(4) .
C9 H9 0.9500 .
C10 C11 1.382(4) .
C11 C12 1.383(4) .
C11 H11 0.9500 .
C12 H12 0.9500 .
C13 H13A 0.9800 .
C13 H13B 0.9800 .
C13 H13C 0.9800 .
C14 H14A 0.9800 .
C14 H14B 0.9800 .
C14 H14C 0.9800 .
C15 C20 1.396(4) .
C15 C16 1.397(4) .
C16 C17 1.391(4) .
C16 H16 0.9500 .
C17 C18 1.384(4) .
C17 H17 0.9500 .
C18 C19 1.384(4) .
C19 C20 1.380(4) .
C19 H19 0.9500 .
C20 H20 0.9500 .
C21 H21A 0.9800 .
C21 H21B 0.9800 .
C21 H21C 0.9800 .
C22 H22A 0.9800 .
C22 H22B 0.9800 .
C22 H22C 0.9800 .
C23 C24 1.401(4) .
C23 C28 1.405(4) .
C24 C25 1.378(4) .
C24 H24 0.9500 .
C25 C26 1.383(4) .
C25 H25 0.9500 .
C26 C27 1.375(4) .
C27 C28 1.391(4) .
C27 H27 0.9500 .
C28 H28 0.9500 .
C29 H29A 0.9800 .
C29 H29B 0.9800 .
C29 H29C 0.9800 .
C30 H30A 0.9800 .
C30 H30B 0.9800 .
C30 H30C 0.9800 .
C31 O1 1.256(3) 1
C31 C36 1.449(4) .
C31 C32 1.453(4) .
C32 C33 1.371(4) .
C33 C34 1.386(4) .
C33 H33 0.9500 .
C34 C35 1.376(4) .
C35 C36 1.377(4) .
C35 H35 0.9500 .
C37 O8 1.251(4) 1
C37 C38 1.442(4) .
C37 C42 1.454(4) .
C38 C39 1.377(4) .
C39 C40 1.390(4) .
C39 H39 0.9500 .
C40 C41 1.373(4) .
C41 C42 1.365(4) .
C41 H41 0.9500 .
C43 O15 1.247(3) 1
C43 C44 1.444(4) .
C43 C48 1.454(4) .
C44 C45 1.367(4) .
C45 C46 1.383(5) .
C45 H45 0.9500 .
C46 C47 1.380(5) .
C47 C48 1.370(4) .
C47 H47 0.9500 .

loop_
_geom_hbond_atom_site_label_D
_geom_hbond_atom_site_label_H
_geom_hbond_atom_site_label_A
_geom_hbond_distance_DH
_geom_hbond_distance_HA
_geom_hbond_distance_DA
_geom_hbond_angle_DHA
_geom_hbond_site_symmetry_A
N3 H3W O1 1.002(2) 1.711(2) 2.697(3) 167.15(15) 1
N2 H2W O15 1.042(2) 1.713(2) 2.719(3) 160.97(14) 1
N2 H2W O21 1.042(2) 2.407(2) 3.027(3) 117.08(13) 1
N1 H1W O8 1.014(2) 1.719(2) 2.724(3) 170.60(14) 1
N1 H1W O9 1.014(2) 2.612(2) 3.149(3) 112.91(14) 1

loop_
_geom_torsion_atom_site_label_1
_geom_torsion_atom_site_label_2
_geom_torsion_atom_site_label_3
_geom_torsion_atom_site_label_4
_geom_torsion
_geom_torsion_site_symmetry_1
O9 O9 N7 O10 0.00(16) 1
O9 O9 N7 C38 0.00(7) 1
O21 O21 N12 O20 0.0(5) 1
O21 O21 N12 C48 0.0(5) 1
C6 C1 C2 C3 -1.3(4) .
C7 C1 C2 C3 178.9(2) .
C1 C2 C3 C4 0.8(4) .
C1 C2 C3 C15 178.4(2) .
C2 C3 C4 C5 0.5(4) .
C15 C3 C4 C5 -177.1(2) .
C3 C4 C5 C6 -1.2(4) .
C3 C4 C5 C23 178.1(2) .
C4 C5 C6 C1 0.7(4) .
C23 C5 C6 C1 -178.6(3) .
C2 C1 C6 C5 0.5(4) .
C7 C1 C6 C5 -179.6(2) .
C6 C1 C7 C8 161.4(3) .
C2 C1 C7 C8 -18.7(4) .
C6 C1 C7 C12 -17.3(4) .
C2 C1 C7 C12 162.6(3) .
C12 C7 C8 C9 1.5(4) .
C1 C7 C8 C9 -177.2(3) .
C7 C8 C9 C10 -0.1(4) .
C8 C9 C10 C11 -1.3(4) .
C8 C9 C10 N1 175.4(2) .
C13 N1 C10 C9 127.0(3) .
C14 N1 C10 C9 -109.5(3) .
C13 N1 C10 C11 -56.3(3) .
C14 N1 C10 C11 67.3(3) .
C9 C10 C11 C12 1.3(4) .
N1 C10 C11 C12 -175.5(2) .
C10 C11 C12 C7 0.2(4) .
C8 C7 C12 C11 -1.6(4) .
C1 C7 C12 C11 177.1(3) .
C4 C3 C15 C20 37.2(4) .
C2 C3 C15 C20 -140.4(3) .
C4 C3 C15 C16 -143.2(3) .
C2 C3 C15 C16 39.2(4) .
C20 C15 C16 C17 0.7(4) .
C3 C15 C16 C17 -178.9(3) .
C15 C16 C17 C18 0.1(4) .
C16 C17 C18 C19 -0.8(4) .
C16 C17 C18 N2 179.0(2) .
C21 N2 C18 C19 -67.4(3) .
C22 N2 C18 C19 56.4(3) .
C21 N2 C18 C17 112.9(3) .
C22 N2 C18 C17 -123.3(3) .
C17 C18 C19 C20 0.6(4) .
N2 C18 C19 C20 -179.2(2) .
C18 C19 C20 C15 0.3(4) .
C16 C15 C20 C19 -0.9(4) .
C3 C15 C20 C19 178.7(3) .
C6 C5 C23 C24 153.4(3) .
C4 C5 C23 C24 -25.9(4) .
C6 C5 C23 C28 -26.4(4) .
C4 C5 C23 C28 154.4(3) .
C28 C23 C24 C25 -2.1(4) .
C5 C23 C24 C25 178.2(3) .
C23 C24 C25 C26 0.2(4) .
C24 C25 C26 C27 2.2(4) .
C24 C25 C26 N3 -178.4(2) .
C29 N3 C26 C27 118.7(3) .
C30 N3 C26 C27 -116.8(3) .
C29 N3 C26 C25 -60.7(3) .
C30 N3 C26 C25 63.8(3) .
C25 C26 C27 C28 -2.5(4) .
N3 C26 C27 C28 178.0(2) .
C26 C27 C28 C23 0.6(4) .
C24 C23 C28 C27 1.7(4) .
C5 C23 C28 C27 -178.6(3) .
O1 O1 C31 C36 0.0(2) 1
O1 O1 C31 C32 0.00(14) 1
O1 C31 C32 C33 -178.0(3) 1
O1 C31 C32 C33 -178.0(3) .
C36 C31 C32 C33 0.4(4) .
O1 C31 C32 N4 -1.2(4) 1
O1 C31 C32 N4 -1.2(4) .
C36 C31 C32 N4 177.1(2) .
O2 N4 C32 C33 -152.2(3) .
O3 N4 C32 C33 27.6(4) .
O2 N4 C32 C31 30.8(4) .
O3 N4 C32 C31 -149.4(3) .
C31 C32 C33 C34 1.9(4) .
N4 C32 C33 C34 -175.0(2) .
C32 C33 C34 C35 -2.2(4) .
C32 C33 C34 N5 178.5(3) .
O5 N5 C34 C35 13.2(4) .
O4 N5 C34 C35 -167.0(3) .
O5 N5 C34 C33 -167.5(3) .
O4 N5 C34 C33 12.4(4) .
C33 C34 C35 C36 0.1(4) .
N5 C34 C35 C36 179.4(3) .
C34 C35 C36 C31 2.4(4) .
C34 C35 C36 N6 -176.5(2) .
O1 C31 C36 C35 175.8(3) 1
O1 C31 C36 C35 175.8(3) .
C32 C31 C36 C35 -2.5(4) .
O1 C31 C36 N6 -5.3(4) 1
O1 C31 C36 N6 -5.3(4) .
C32 C31 C36 N6 176.3(2) .
O6 N6 C36 C35 -170.4(3) .
O7 N6 C36 C35 9.6(4) .
O6 N6 C36 C31 10.6(4) .
O7 N6 C36 C31 -169.4(3) .
O8 O8 C37 C38 0.00(7) 1
O8 O8 C37 C42 0.00(6) 1
O9 N7 C38 C39 -143.4(3) 1
O9 N7 C38 C39 -143.4(3) .
O10 N7 C38 C39 35.6(4) .
O9 N7 C38 C37 38.9(4) 1
O9 N7 C38 C37 38.9(4) .
O10 N7 C38 C37 -142.1(3) .
O8 C37 C38 C39 -173.8(3) 1
O8 C37 C38 C39 -173.8(3) .
C42 C37 C38 C39 1.5(4) .
O8 C37 C38 N7 3.7(4) 1
O8 C37 C38 N7 3.7(4) .
C42 C37 C38 N7 179.0(2) .
N7 C38 C39 C40 -178.7(3) .
C37 C38 C39 C40 -1.2(5) .
C38 C39 C40 C41 1.0(5) .
C38 C39 C40 N8 -179.9(3) .
O11 N8 C40 C41 -174.9(3) .
O12 N8 C40 C41 5.4(5) .
O11 N8 C40 C39 6.0(5) .
O12 N8 C40 C39 -173.7(3) .
C39 C40 C41 C42 -1.3(5) .
N8 C40 C41 C42 179.6(3) .
C40 C41 C42 C37 1.8(5) .
C40 C41 C42 N9 -178.9(3) .
O8 C37 C42 C41 173.5(3) 1
O8 C37 C42 C41 173.5(3) .
C38 C37 C42 C41 -1.9(4) .
O8 C37 C42 N9 -5.7(4) 1
O8 C37 C42 N9 -5.7(4) .
C38 C37 C42 N9 178.9(2) .
O14 N9 C42 C41 137.3(3) .
O13 N9 C42 C41 -40.6(4) .
O14 N9 C42 C37 -43.3(4) .
O13 N9 C42 C37 138.7(3) .
O15 O15 C43 C44 0.0(3) 1
O15 O15 C43 C48 0.0(2) 1
O15 C43 C44 C45 178.4(3) 1
O15 C43 C44 C45 178.4(3) .
C48 C43 C44 C45 -2.1(4) .
O15 C43 C44 N10 -2.0(5) 1
O15 C43 C44 N10 -2.0(5) .
C48 C43 C44 N10 177.5(3) .
O16 N10 C44 C45 159.6(3) .
O17 N10 C44 C45 -18.0(4) .
O16 N10 C44 C43 -20.0(4) .
O17 N10 C44 C43 162.4(3) .
C43 C44 C45 C46 1.2(5) .
N10 C44 C45 C46 -178.4(3) .
C44 C45 C46 C47 0.5(5) .
C44 C45 C46 N11 179.3(3) .
O19 N11 C46 C47 -9.1(5) .
O18 N11 C46 C47 171.8(3) .
O19 N11 C46 C45 172.0(3) .
O18 N11 C46 C45 -7.0(5) .
C45 C46 C47 C48 -1.0(5) .
N11 C46 C47 C48 -179.9(3) .
C46 C47 C48 C43 -0.1(5) .
C46 C47 C48 N12 178.4(3) .
O15 C43 C48 C47 -179.0(3) 1
O15 C43 C48 C47 -179.0(3) .
C44 C43 C48 C47 1.5(4) .
O15 C43 C48 N12 2.6(5) 1
O15 C43 C48 N12 2.6(5) .
C44 C43 C48 N12 -176.9(3) .
O21 N12 C48 C47 155.1(3) 1
O21 N12 C48 C47 155.1(3) .
O20 N12 C48 C47 -25.3(4) .
O21 N12 C48 C43 -26.4(4) 1
O21 N12 C48 C43 -26.4(4) .
O20 N12 C48 C43 153.2(3) .
